data_7154948
loop_
_publ_author_name
'Ulbrich, Dirk'
'Daniliuc, Constantin G.'
'Haufe, G\"unter'

_publ_section_title
;
 Synthesis of \a,\w-polyfluorinated \a-amino acid derivatives and
 \d,\d-difluoronorvaline.
;
_journal_issue 9
_journal_name_full 'Organic &amp; biomolecular chemistry'
_journal_page_first 2755
_journal_page_last 2767
_journal_paper_doi 10.1039/c6ob00131a
_journal_volume 14
_journal_year 2016
_chemical_formula_sum 'C19 H17 N O4 S'
_chemical_formula_weight 355.40
_chemical_name_systematic
; 
 ? 
;
_space_group_IT_number 2
_symmetry_cell_setting triclinic
_symmetry_space_group_name_Hall '-P 1'
_symmetry_space_group_name_H-M 'P -1'
_atom_sites_solution_hydrogens geom
_atom_sites_solution_primary direct
_atom_sites_solution_secondary difmap
_audit_creation_method SHELXL-97
_audit_update_record
;
2015-10-05 deposited with the CCDC.
2016-01-29 downloaded from the CCDC.
;
_cell_angle_alpha 82.996(1)
_cell_angle_beta 79.762(1)
_cell_angle_gamma 67.718(2)
_cell_formula_units_Z 2
_cell_length_a 7.6727(2)
_cell_length_b 8.5813(3)
_cell_length_c 14.3778(6)
_cell_measurement_reflns_used 2070
_cell_measurement_temperature 223(2)
_cell_measurement_theta_max 28.28
_cell_measurement_theta_min 4.08
_cell_volume 860.48(5)
_computing_cell_refinement 'Collect (Nonius B.V., 1998)'
_computing_data_collection 'Collect (Nonius B.V., 1998)'
_computing_data_reduction 'Denzo-SMN (Otwinowski & Minor, 1997)'
_computing_molecular_graphics 'XP (BrukerAXS, 2000)'
_computing_publication_material 'SHELXL-97 (Sheldrick, 1997)'
_computing_structure_refinement 'SHELXL-97 (Sheldrick, 1997)'
_computing_structure_solution 'SHELXS-97 (Sheldrick, 1990)'
_diffrn_ambient_temperature 223(2)
_diffrn_measured_fraction_theta_full 0.980
_diffrn_measured_fraction_theta_max 0.980
_diffrn_measurement_device_type 'Nonius KappaCCD APEXII'
_diffrn_measurement_method '\w and \f scans'
_diffrn_radiation_monochromator 'Montel mirror'
_diffrn_radiation_source 'rotating anode Nonius FR591'
_diffrn_radiation_type MoK\a
_diffrn_radiation_wavelength 0.71073
_diffrn_reflns_av_R_equivalents 0.035
_diffrn_reflns_av_sigmaI/netI 0.0360
_diffrn_reflns_limit_h_max 9
_diffrn_reflns_limit_h_min -9
_diffrn_reflns_limit_k_max 10
_diffrn_reflns_limit_k_min -10
_diffrn_reflns_limit_l_max 17
_diffrn_reflns_limit_l_min -17
_diffrn_reflns_number 7846
_diffrn_reflns_theta_full 26.37
_diffrn_reflns_theta_max 26.37
_diffrn_reflns_theta_min 4.33
_exptl_absorpt_coefficient_mu 0.212
_exptl_absorpt_correction_T_max 0.9895
_exptl_absorpt_correction_T_min 0.9689
_exptl_absorpt_correction_type multi-scan
_exptl_absorpt_process_details 'Denzo (Otwinowski, Borek, Majewski & Minor, 2003)'
_exptl_crystal_colour colourless
_exptl_crystal_density_diffrn 1.372
_exptl_crystal_density_method 'not measured'
_exptl_crystal_description needle
_exptl_crystal_F_000 372
_exptl_crystal_size_max 0.15
_exptl_crystal_size_mid 0.07
_exptl_crystal_size_min 0.05
_refine_diff_density_max 0.290
_refine_diff_density_min -0.295
_refine_diff_density_rms 0.041
_refine_ls_extinction_method none
_refine_ls_goodness_of_fit_ref 1.066
_refine_ls_hydrogen_treatment constr
_refine_ls_matrix_type full
_refine_ls_number_parameters 227
_refine_ls_number_reflns 3456
_refine_ls_number_restraints 0
_refine_ls_restrained_S_all 1.066
_refine_ls_R_factor_all 0.0588
_refine_ls_R_factor_gt 0.0491
_refine_ls_shift/su_max 0.000
_refine_ls_shift/su_mean 0.000
_refine_ls_structure_factor_coef Fsqd
_refine_ls_weighting_details 'calc w=1/[\s^2^(Fo^2^)+(0.0176P)^2^+0.6791P] where P=(Fo^2^+2Fc^2^)/3'
_refine_ls_weighting_scheme calc
_refine_ls_wR_factor_gt 0.1013
_refine_ls_wR_factor_ref 0.1078
_reflns_number_gt 2985
_reflns_number_total 3456
_reflns_threshold_expression >2sigma(I)
_cod_data_source_file c6ob00131a2.cif
_cod_data_source_block haf7310
_cod_depositor_comments 'Adding full bibliography for 7154948--7154949.cif.'
_cod_original_sg_symbol_H-M P-1
_cod_database_code 7154948

loop_
_symmetry_equiv_pos_as_xyz
'x, y, z'
'-x, -y, -z'

loop_
_atom_site_label
_atom_site_type_symbol
_atom_site_fract_x
_atom_site_fract_y
_atom_site_fract_z
_atom_site_U_iso_or_equiv
_atom_site_adp_type
_atom_site_occupancy
_atom_site_symmetry_multiplicity
_atom_site_calc_flag
_atom_site_refinement_flags
S1 S 0.79173(9) 0.23209(7) 0.47029(4) 0.04339(16) Uani 1 1 d .
C1 C 0.6000(3) -0.0941(3) 0.77691(14) 0.0386(5) Uani 1 1 d .
O1 O 0.6308(3) -0.1572(2) 0.85376(12) 0.0656(5) Uani 1 1 d .
O2 O 0.5368(2) -0.1570(2) 0.71645(11) 0.0489(4) Uani 1 1 d .
C2 C 0.6149(3) 0.0742(2) 0.73825(13) 0.0343(4) Uani 1 1 d .
H2 H 0.4840 0.1597 0.7450 0.041 Uiso 1 1 calc R
C3 C 0.6953(3) 0.0762(3) 0.63285(13) 0.0367(4) Uani 1 1 d .
H3A H 0.8235 -0.0102 0.6232 0.044 Uiso 1 1 calc R
H3B H 0.6152 0.0479 0.5968 0.044 Uiso 1 1 calc R
O3 O 1.0160(2) -0.0876(2) 0.76236(11) 0.0490(4) Uani 1 1 d .
O4 O 0.4711(2) 0.3436(2) 0.86714(12) 0.0521(4) Uani 1 1 d .
C4 C 0.7041(3) 0.2472(3) 0.59535(13) 0.0380(5) Uani 1 1 d .
H4A H 0.7899 0.2745 0.6279 0.046 Uiso 1 1 calc R
H4B H 0.5774 0.3357 0.6056 0.046 Uiso 1 1 calc R
C5 C 0.8049(3) 0.4314(2) 0.43321(14) 0.0362(4) Uani 1 1 d .
C6 C 0.7564(3) 0.5624(3) 0.49183(16) 0.0450(5) Uani 1 1 d .
H6 H 0.7144 0.5480 0.5567 0.054 Uiso 1 1 calc R
C7 C 0.7698(4) 0.7151(3) 0.45478(18) 0.0518(6) Uani 1 1 d .
H7 H 0.7364 0.8037 0.4949 0.062 Uiso 1 1 calc R
C8 C 0.8313(3) 0.7385(3) 0.36027(19) 0.0526(6) Uani 1 1 d .
H8 H 0.8388 0.8428 0.3357 0.063 Uiso 1 1 calc R
C9 C 0.8817(4) 0.6082(3) 0.30211(18) 0.0530(6) Uani 1 1 d .
H9 H 0.9250 0.6233 0.2375 0.064 Uiso 1 1 calc R
C10 C 0.8694(3) 0.4550(3) 0.33763(15) 0.0451(5) Uani 1 1 d .
H10 H 0.9046 0.3665 0.2972 0.054 Uiso 1 1 calc R
C11 C 0.5075(4) -0.3131(3) 0.74778(18) 0.0554(6) Uani 1 1 d .
H11A H 0.6281 -0.4012 0.7582 0.083 Uiso 1 1 calc R
H11B H 0.4552 -0.3451 0.6998 0.083 Uiso 1 1 calc R
H11C H 0.4195 -0.2977 0.8064 0.083 Uiso 1 1 calc R
N1 N 0.7209(2) 0.1214(2) 0.79719(11) 0.0342(4) Uani 1 1 d .
C12 C 0.9124(3) 0.0335(3) 0.80558(14) 0.0362(4) Uani 1 1 d .
C13 C 0.9565(3) 0.1205(3) 0.87622(13) 0.0357(4) Uani 1 1 d .
C14 C 1.1250(4) 0.0872(3) 0.90922(15) 0.0473(5) Uani 1 1 d .
H14 H 1.2371 -0.0004 0.8862 0.057 Uiso 1 1 calc R
C15 C 1.1230(4) 0.1885(4) 0.97808(17) 0.0558(7) Uani 1 1 d .
H15 H 1.2361 0.1699 1.0019 0.067 Uiso 1 1 calc R
C16 C 0.9573(5) 0.3162(3) 1.01203(17) 0.0600(7) Uani 1 1 d .
H16 H 0.9595 0.3813 1.0596 0.072 Uiso 1 1 calc R
C17 C 0.7886(4) 0.3505(3) 0.97787(16) 0.0531(6) Uani 1 1 d .
H17 H 0.6764 0.4384 1.0005 0.064 Uiso 1 1 calc R
C18 C 0.7917(3) 0.2497(3) 0.90884(14) 0.0386(5) Uani 1 1 d .
C19 C 0.6358(3) 0.2520(3) 0.85925(14) 0.0373(5) Uani 1 1 d .

loop_
_atom_site_aniso_label
_atom_site_aniso_U_11
_atom_site_aniso_U_22
_atom_site_aniso_U_33
_atom_site_aniso_U_23
_atom_site_aniso_U_13
_atom_site_aniso_U_12
S1 0.0582(4) 0.0387(3) 0.0335(3) -0.0031(2) -0.0008(2) -0.0203(3)
C1 0.0409(12) 0.0456(12) 0.0337(10) -0.0036(9) -0.0060(9) -0.0201(10)
O1 0.1017(15) 0.0745(12) 0.0476(10) 0.0193(9) -0.0333(10) -0.0592(12)
O2 0.0690(11) 0.0516(9) 0.0410(8) 0.0008(7) -0.0140(8) -0.0372(9)
C2 0.0359(11) 0.0377(10) 0.0318(10) -0.0031(8) -0.0079(8) -0.0146(9)
C3 0.0435(12) 0.0389(11) 0.0306(10) -0.0013(8) -0.0075(8) -0.0176(9)
O3 0.0442(9) 0.0500(9) 0.0466(9) -0.0147(7) -0.0062(7) -0.0068(7)
O4 0.0454(10) 0.0484(9) 0.0562(10) -0.0153(7) -0.0060(8) -0.0070(8)
C4 0.0442(12) 0.0416(11) 0.0304(10) -0.0021(8) -0.0065(9) -0.0177(9)
C5 0.0343(11) 0.0354(10) 0.0387(11) 0.0028(8) -0.0099(8) -0.0121(8)
C6 0.0495(13) 0.0440(12) 0.0408(11) -0.0048(9) -0.0075(10) -0.0153(10)
C7 0.0545(15) 0.0410(12) 0.0637(15) -0.0075(11) -0.0150(12) -0.0176(11)
C8 0.0499(14) 0.0430(13) 0.0687(16) 0.0114(11) -0.0158(12) -0.0225(11)
C9 0.0578(15) 0.0543(14) 0.0482(13) 0.0077(11) -0.0055(11) -0.0261(12)
C10 0.0519(14) 0.0457(12) 0.0386(11) -0.0011(9) -0.0052(10) -0.0198(11)
C11 0.0728(18) 0.0522(14) 0.0555(14) -0.0024(11) -0.0090(13) -0.0393(13)
N1 0.0362(9) 0.0373(9) 0.0313(8) -0.0066(7) -0.0050(7) -0.0143(7)
C12 0.0404(11) 0.0393(11) 0.0309(10) 0.0003(8) -0.0035(8) -0.0181(9)
C13 0.0442(12) 0.0410(11) 0.0285(9) 0.0039(8) -0.0051(8) -0.0250(9)
C14 0.0511(14) 0.0613(14) 0.0396(12) 0.0100(10) -0.0122(10) -0.0334(12)
C15 0.0724(18) 0.0764(18) 0.0435(13) 0.0177(12) -0.0257(12) -0.0537(16)
C16 0.098(2) 0.0630(16) 0.0429(13) 0.0000(12) -0.0196(14) -0.0523(17)
C17 0.0772(18) 0.0466(13) 0.0441(13) -0.0080(10) -0.0097(12) -0.0301(13)
C18 0.0506(13) 0.0391(11) 0.0320(10) 0.0009(8) -0.0066(9) -0.0238(10)
C19 0.0448(12) 0.0348(10) 0.0332(10) -0.0031(8) -0.0017(9) -0.0168(9)

loop_
_atom_type_symbol
_atom_type_description
_atom_type_scat_dispersion_real
_atom_type_scat_dispersion_imag
_atom_type_scat_source
C C 0.0033 0.0016 'International Tables Vol C Tables 4.2.6.8 and 6.1.1.4'
H H 0.0000 0.0000 'International Tables Vol C Tables 4.2.6.8 and 6.1.1.4'
N N 0.0061 0.0033 'International Tables Vol C Tables 4.2.6.8 and 6.1.1.4'
O O 0.0106 0.0060 'International Tables Vol C Tables 4.2.6.8 and 6.1.1.4'
S S 0.1246 0.1234 'International Tables Vol C Tables 4.2.6.8 and 6.1.1.4'

loop_
_geom_angle_atom_site_label_1
_geom_angle_atom_site_label_2
_geom_angle_atom_site_label_3
_geom_angle
C5 S1 C4 104.04(10)
O1 C1 O2 123.9(2)
O1 C1 C2 124.73(19)
O2 C1 C2 111.22(17)
C1 O2 C11 116.13(17)
N1 C2 C1 109.19(16)
N1 C2 C3 113.09(16)
C1 C2 C3 113.14(16)
N1 C2 H2 107.0
C1 C2 H2 107.0
C3 C2 H2 107.0
C4 C3 C2 112.10(16)
C4 C3 H3A 109.2
C2 C3 H3A 109.2
C4 C3 H3B 109.2
C2 C3 H3B 109.2
H3A C3 H3B 107.9
C3 C4 S1 106.82(13)
C3 C4 H4A 110.4
S1 C4 H4A 110.4
C3 C4 H4B 110.4
S1 C4 H4B 110.4
H4A C4 H4B 108.6
C6 C5 C10 119.0(2)
C6 C5 S1 124.74(17)
C10 C5 S1 116.23(16)
C5 C6 C7 119.9(2)
C5 C6 H6 120.1
C7 C6 H6 120.1
C8 C7 C6 120.9(2)
C8 C7 H7 119.5
C6 C7 H7 119.5
C9 C8 C7 119.3(2)
C9 C8 H8 120.3
C7 C8 H8 120.3
C8 C9 C10 120.7(2)
C8 C9 H9 119.7
C10 C9 H9 119.7
C9 C10 C5 120.2(2)
C9 C10 H10 119.9
C5 C10 H10 119.9
O2 C11 H11A 109.5
O2 C11 H11B 109.5
H11A C11 H11B 109.5
O2 C11 H11C 109.5
H11A C11 H11C 109.5
H11B C11 H11C 109.5
C12 N1 C19 112.06(16)
C12 N1 C2 124.55(16)
C19 N1 C2 123.12(17)
O3 C12 N1 125.15(19)
O3 C12 C13 129.0(2)
N1 C12 C13 105.87(17)
C14 C13 C18 121.9(2)
C14 C13 C12 129.9(2)
C18 C13 C12 108.25(18)
C13 C14 C15 117.2(2)
C13 C14 H14 121.4
C15 C14 H14 121.4
C16 C15 C14 121.0(2)
C16 C15 H15 119.5
C14 C15 H15 119.5
C17 C16 C15 121.6(2)
C17 C16 H16 119.2
C15 C16 H16 119.2
C16 C17 C18 117.1(2)
C16 C17 H17 121.4
C18 C17 H17 121.4
C13 C18 C17 121.2(2)
C13 C18 C19 108.51(17)
C17 C18 C19 130.3(2)
O4 C19 N1 124.9(2)
O4 C19 C18 129.86(19)
N1 C19 C18 105.23(17)

loop_
_geom_bond_atom_site_label_1
_geom_bond_atom_site_label_2
_geom_bond_distance
S1 C5 1.764(2)
S1 C4 1.806(2)
C1 O1 1.192(2)
C1 O2 1.321(2)
C1 C2 1.521(3)
O2 C11 1.447(3)
C2 N1 1.457(2)
C2 C3 1.532(3)
C2 H2 0.9900
C3 C4 1.523(3)
C3 H3A 0.9800
C3 H3B 0.9800
O3 C12 1.206(2)
O4 C19 1.202(3)
C4 H4A 0.9800
C4 H4B 0.9800
C5 C6 1.384(3)
C5 C10 1.393(3)
C6 C7 1.387(3)
C6 H6 0.9400
C7 C8 1.374(4)
C7 H7 0.9400
C8 C9 1.373(4)
C8 H8 0.9400
C9 C10 1.383(3)
C9 H9 0.9400
C10 H10 0.9400
C11 H11A 0.9700
C11 H11B 0.9700
C11 H11C 0.9700
N1 C12 1.394(3)
N1 C19 1.400(2)
C12 C13 1.484(3)
C13 C14 1.373(3)
C13 C18 1.379(3)
C14 C15 1.389(3)
C14 H14 0.9400
C15 C16 1.381(4)
C15 H15 0.9400
C16 C17 1.381(4)
C16 H16 0.9400
C17 C18 1.385(3)
C17 H17 0.9400
C18 C19 1.491(3)

loop_
_geom_torsion_atom_site_label_1
_geom_torsion_atom_site_label_2
_geom_torsion_atom_site_label_3
_geom_torsion_atom_site_label_4
_geom_torsion
O1 C1 O2 C11 -0.8(3)
C2 C1 O2 C11 -176.91(19)
O1 C1 C2 N1 15.6(3)
O2 C1 C2 N1 -168.30(17)
O1 C1 C2 C3 142.5(2)
O2 C1 C2 C3 -41.4(2)
N1 C2 C3 C4 -56.6(2)
C1 C2 C3 C4 178.59(17)
C2 C3 C4 S1 -177.68(14)
C5 S1 C4 C3 -178.22(14)
C4 S1 C5 C6 0.1(2)
C4 S1 C5 C10 -179.91(17)
C10 C5 C6 C7 0.9(3)
S1 C5 C6 C7 -179.11(18)
C5 C6 C7 C8 -0.2(4)
C6 C7 C8 C9 -0.6(4)
C7 C8 C9 C10 0.6(4)
C8 C9 C10 C5 0.2(4)
C6 C5 C10 C9 -0.9(3)
S1 C5 C10 C9 179.09(19)
C1 C2 N1 C12 65.6(2)
C3 C2 N1 C12 -61.3(2)
C1 C2 N1 C19 -108.0(2)
C3 C2 N1 C19 125.11(19)
C19 N1 C12 O3 177.51(19)
C2 N1 C12 O3 3.3(3)
C19 N1 C12 C13 -2.8(2)
C2 N1 C12 C13 -176.98(17)
O3 C12 C13 C14 0.9(4)
N1 C12 C13 C14 -178.7(2)
O3 C12 C13 C18 -178.2(2)
N1 C12 C13 C18 2.1(2)
C18 C13 C14 C15 0.6(3)
C12 C13 C14 C15 -178.39(19)
C13 C14 C15 C16 0.5(3)
C14 C15 C16 C17 -1.3(4)
C15 C16 C17 C18 0.9(4)
C14 C13 C18 C17 -1.0(3)
C12 C13 C18 C17 178.18(19)
C14 C13 C18 C19 -179.95(18)
C12 C13 C18 C19 -0.7(2)
C16 C17 C18 C13 0.3(3)
C16 C17 C18 C19 178.9(2)
C12 N1 C19 O4 -178.3(2)
C2 N1 C19 O4 -4.0(3)
C12 N1 C19 C18 2.4(2)
C2 N1 C19 C18 176.62(16)
C13 C18 C19 O4 179.8(2)
C17 C18 C19 O4 1.0(4)
C13 C18 C19 N1 -0.9(2)
C17 C18 C19 N1 -179.7(2)
